data_7007784
loop_
_publ_author_name
'Fey, Natalie'
'Howell, James A. S.'
'Lovatt, Jonathan D.'
'Yates, Paul C.'
'Cunningham, Desmond'
'McArdle, Patrick'
'Gottlieb, Hugo E.'
'Coles, Simon J.'

_publ_section_title
;
 A molecular mechanics approach to mapping the conformational space of
 diaryl and triarylphosphines.
;
_journal_issue 46
_journal_name_full 'Dalton transactions (Cambridge, England : 2003)'
_journal_page_first 5464
_journal_page_last 5475
_journal_paper_doi 10.1039/b610123b
_journal_year 2006
_chemical_formula_sum 'C24 H27 O P'
_chemical_formula_weight 362.43
_chemical_name_systematic
;
?
;
_space_group_IT_number 14
_symmetry_cell_setting monoclinic
_symmetry_space_group_name_Hall '-P 2yab'
_symmetry_space_group_name_H-M 'P 1 21/a 1'
_atom_sites_solution_hydrogens geom
_atom_sites_solution_primary direct
_atom_sites_solution_secondary difmap
_audit_creation_method SHELXL-97
_cell_angle_alpha 90.00
_cell_angle_beta 101.973(16)
_cell_angle_gamma 90.00
_cell_formula_units_Z 4
_cell_length_a 14.398(2)
_cell_length_b 8.274(2)
_cell_length_c 17.451(4)
_cell_measurement_reflns_used 25
_cell_measurement_temperature 293(2)
_cell_measurement_theta_max 18
_cell_measurement_theta_min 12
_cell_volume 2033.7(7)
_computing_cell_refinement 'Nonius CAD4 software'
_computing_data_collection 'Nonius CAD4 software'
_computing_data_reduction 'XCAD (P.McArdle, 2000)'
_computing_molecular_graphics 'ORTEX (P.McArdle, 1995)'
_computing_publication_material 'SHELXL-97/2 (Sheldrick,1997)'
_computing_structure_refinement 'SHELXL-97 (Sheldrick, 1997)'
_computing_structure_solution 'SHELXS-97 (Sheldrick, 1990)'
_diffrn_ambient_temperature 293(2)
_diffrn_measured_fraction_theta_full 0.688
_diffrn_measured_fraction_theta_max 0.688
_diffrn_measurement_device_type '4-circle diffractometer'
_diffrn_measurement_method 'scintillation counter'
_diffrn_radiation_monochromator graphite
_diffrn_radiation_source 'fine-focus sealed tube'
_diffrn_radiation_type MoK\a
_diffrn_radiation_wavelength 0.71069
_diffrn_reflns_av_R_equivalents 0.0243
_diffrn_reflns_av_sigmaI/netI 0.0483
_diffrn_reflns_limit_h_max 21
_diffrn_reflns_limit_h_min -4
_diffrn_reflns_limit_k_max 6
_diffrn_reflns_limit_k_min -2
_diffrn_reflns_limit_l_max 25
_diffrn_reflns_limit_l_min -26
_diffrn_reflns_number 5244
_diffrn_reflns_theta_full 31.99
_diffrn_reflns_theta_max 31.99
_diffrn_reflns_theta_min 2.39
_exptl_absorpt_coefficient_mu 0.145
_exptl_absorpt_correction_type none
_exptl_crystal_colour Colourless
_exptl_crystal_density_diffrn 1.184
_exptl_crystal_density_method 'not measured'
_exptl_crystal_description Parallelepiped
_exptl_crystal_F_000 776
_exptl_crystal_size_max 0.45
_exptl_crystal_size_mid 0.38
_exptl_crystal_size_min 0.27
_refine_diff_density_max 0.304
_refine_diff_density_min -0.160
_refine_diff_density_rms 0.042
_refine_ls_extinction_method none
_refine_ls_goodness_of_fit_ref 0.971
_refine_ls_hydrogen_treatment refall
_refine_ls_matrix_type full
_refine_ls_number_parameters 343
_refine_ls_number_reflns 4853
_refine_ls_number_restraints 0
_refine_ls_restrained_S_all 0.971
_refine_ls_R_factor_all 0.0910
_refine_ls_R_factor_gt 0.0444
_refine_ls_shift/su_max 0.000
_refine_ls_shift/su_mean 0.000
_refine_ls_structure_factor_coef Fsqd
_refine_ls_weighting_details 'calc w=1/[\s^2^(Fo^2^)+(0.0795P)^2^+0.0000P] where P=(Fo^2^+2Fc^2^)/3'
_refine_ls_weighting_scheme calc
_refine_ls_wR_factor_gt 0.1190
_refine_ls_wR_factor_ref 0.1342
_reflns_number_gt 2770
_reflns_number_total 4853
_reflns_threshold_expression >2sigma(I)
_cod_data_source_file b610123b.txt
_cod_data_source_block jh66
_cod_depositor_comments
;
The following automatic conversions were performed:
'_symmetry_cell_setting' value 'Monoclinic' changed to 'monoclinic'
according to '/home/saulius/struct/CIF-dictionaries/cif_core.dic'
dictionary named 'cif_core.dic' version 2.4.1 from
2010-06-29.

'_exptl_absorpt_correction_type' value 'None' changed to
'none' according to '/home/saulius/struct/CIF-dictionaries/cif_core.dic'
dictionary named 'cif_core.dic' version 2.4.1 from 2010-06-29.

Automatic conversion script
Id: cif_fix_enum 1527 2010-12-29 10:47:43Z saulius 
;
_cod_original_sg_symbol_H-M P21/a
_cod_database_code 7007784

loop_
_symmetry_equiv_pos_as_xyz
'x, y, z'
'x+1/2, -y+1/2, z'
'-x, -y, -z'
'-x-1/2, y-1/2, -z'

loop_
_atom_site_label
_atom_site_type_symbol
_atom_site_fract_x
_atom_site_fract_y
_atom_site_fract_z
_atom_site_U_iso_or_equiv
_atom_site_adp_type
_atom_site_occupancy
_atom_site_symmetry_multiplicity
_atom_site_calc_flag
_atom_site_refinement_flags
_atom_site_disorder_assembly
_atom_site_disorder_group
P1 P 0.36195(3) 0.09234(6) 0.21861(2) 0.03867(17) Uani 1 1 d . . .
O1 O 0.27370(8) -0.00421(18) 0.20976(7) 0.0539(4) Uani 1 1 d . . .
H3 H 0.2365(17) 0.456(3) 0.0073(14) 0.074(7) Uiso 1 1 d . . .
H4 H 0.3582(17) 0.422(3) -0.0593(15) 0.088(8) Uiso 1 1 d . . .
H5 H 0.484(2) 0.247(4) -0.0070(16) 0.107(9) Uiso 1 1 d . . .
H6 H 0.4887(14) 0.117(3) 0.1126(11) 0.057(6) Uiso 1 1 d . . .
H7A H 0.169(3) 0.249(5) 0.144(2) 0.143(16) Uiso 1 1 d . . .
H7B H 0.161(2) 0.418(4) 0.1120(19) 0.115(11) Uiso 1 1 d . . .
H7C H 0.219(2) 0.341(4) 0.195(2) 0.124(11) Uiso 1 1 d . . .
H10 H 0.5659(16) -0.343(3) 0.1782(13) 0.068(7) Uiso 1 1 d . . .
H11 H 0.7015(16) -0.242(3) 0.2610(12) 0.068(7) Uiso 1 1 d . . .
H12 H 0.6943(17) -0.002(3) 0.3315(14) 0.084(8) Uiso 1 1 d . . .
H13 H 0.5527(13) 0.129(3) 0.3108(11) 0.051(6) Uiso 1 1 d . . .
H14A H 0.334(2) -0.265(4) 0.1647(17) 0.112(10) Uiso 1 1 d . . .
H14B H 0.415(2) -0.347(4) 0.1224(17) 0.105(10) Uiso 1 1 d . . .
H14C H 0.369(2) -0.175(4) 0.0993(17) 0.113(12) Uiso 1 1 d . . .
H17 H 0.3729(13) 0.342(3) 0.4785(12) 0.063(6) Uiso 1 1 d . . .
H18 H 0.4334(15) 0.575(3) 0.4437(14) 0.071(7) Uiso 1 1 d . . .
H19 H 0.4706(15) 0.603(3) 0.3207(12) 0.061(7) Uiso 1 1 d . . .
H20 H 0.4384(15) 0.395(3) 0.2279(12) 0.066(6) Uiso 1 1 d . . .
H22A H 0.1794(16) 0.169(3) 0.3863(13) 0.074(7) Uiso 1 1 d . . .
H22B H 0.1740(18) -0.013(3) 0.3881(14) 0.083(8) Uiso 1 1 d . . .
H22C H 0.1953(15) 0.069(3) 0.3098(15) 0.069(7) Uiso 1 1 d . . .
H23A H 0.3342(14) -0.169(3) 0.4137(12) 0.057(6) Uiso 1 1 d . . .
H23B H 0.4275(17) -0.081(3) 0.4093(12) 0.067(7) Uiso 1 1 d . . .
H23C H 0.3543(14) -0.107(3) 0.3324(14) 0.064(6) Uiso 1 1 d . . .
H24A H 0.2861(18) 0.182(4) 0.5131(15) 0.098(9) Uiso 1 1 d . . .
H24B H 0.3931(18) 0.085(3) 0.5223(13) 0.075(7) Uiso 1 1 d . . .
H24C H 0.3016(17) -0.020(4) 0.5114(15) 0.088(8) Uiso 1 1 d . . .
C1 C 0.36188(11) 0.2072(2) 0.12968(9) 0.0424(5) Uani 1 1 d . . .
C2 C 0.28572(12) 0.3093(3) 0.09788(10) 0.0491(5) Uani 1 1 d . . .
C3 C 0.28776(17) 0.3888(3) 0.02798(12) 0.0653(6) Uani 1 1 d . . .
C4 C 0.3587(2) 0.3672(4) -0.01122(14) 0.0793(8) Uani 1 1 d . . .
C5 C 0.43258(19) 0.2677(4) 0.01908(14) 0.0835(8) Uani 1 1 d . . .
C6 C 0.43497(14) 0.1882(3) 0.08948(11) 0.0600(6) Uani 1 1 d . . .
C7 C 0.2033(2) 0.3365(5) 0.13612(19) 0.0821(9) Uani 1 1 d . . .
C8 C 0.47090(12) -0.0266(2) 0.23372(9) 0.0430(5) Uani 1 1 d . . .
C9 C 0.47610(15) -0.1724(3) 0.19359(10) 0.0523(5) Uani 1 1 d . . .
C10 C 0.56318(18) -0.2504(3) 0.20502(14) 0.0658(7) Uani 1 1 d . . .
C11 C 0.64268(17) -0.1917(3) 0.25383(14) 0.0673(7) Uani 1 1 d . . .
C12 C 0.63815(15) -0.0499(4) 0.29454(13) 0.0648(7) Uani 1 1 d . . .
C13 C 0.55244(13) 0.0306(3) 0.28427(11) 0.0516(5) Uani 1 1 d . . .
C14 C 0.3921(2) -0.2448(4) 0.13922(18) 0.0774(8) Uani 1 1 d . . .
C15 C 0.38166(10) 0.2400(2) 0.29885(9) 0.0378(4) Uani 1 1 d . . .
C16 C 0.36184(10) 0.2209(2) 0.37513(9) 0.0379(4) Uani 1 1 d . . .
C17 C 0.38457(14) 0.3524(3) 0.42580(11) 0.0509(5) Uani 1 1 d . . .
C18 C 0.42416(15) 0.4935(3) 0.40618(12) 0.0564(6) Uani 1 1 d . . .
C19 C 0.44379(16) 0.5097(3) 0.33323(12) 0.0576(6) Uani 1 1 d . . .
C20 C 0.42298(14) 0.3843(3) 0.28089(11) 0.0498(5) Uani 1 1 d . . .
C21 C 0.31472(12) 0.0731(2) 0.40493(10) 0.0446(5) Uani 1 1 d . . .
C22 C 0.20868(14) 0.0734(4) 0.36784(15) 0.0591(6) Uani 1 1 d . . .
C23 C 0.36029(16) -0.0851(3) 0.38837(14) 0.0553(6) Uani 1 1 d . . .
C24 C 0.3237(2) 0.0793(4) 0.49470(13) 0.0683(7) Uani 1 1 d . . .

loop_
_atom_site_aniso_label
_atom_site_aniso_U_11
_atom_site_aniso_U_22
_atom_site_aniso_U_33
_atom_site_aniso_U_23
_atom_site_aniso_U_13
_atom_site_aniso_U_12
P1 0.0366(2) 0.0433(4) 0.0377(2) -0.00307(19) 0.01133(15) -0.0034(2)
O1 0.0482(7) 0.0603(11) 0.0554(7) -0.0080(7) 0.0160(6) -0.0158(7)
C1 0.0394(8) 0.0514(14) 0.0360(8) 0.0001(8) 0.0070(6) -0.0014(8)
C2 0.0469(9) 0.0519(15) 0.0446(9) -0.0079(9) 0.0003(7) 0.0038(9)
C3 0.0717(14) 0.0658(18) 0.0506(11) 0.0023(11) -0.0052(10) 0.0124(13)
C4 0.0987(19) 0.089(2) 0.0511(12) 0.0224(13) 0.0175(12) 0.0131(16)
C5 0.0851(16) 0.110(2) 0.0659(14) 0.0294(15) 0.0401(13) 0.0144(16)
C6 0.0510(10) 0.0799(18) 0.0526(11) 0.0175(11) 0.0187(8) 0.0108(11)
C7 0.0585(13) 0.108(3) 0.0824(18) 0.0098(17) 0.0193(12) 0.0354(17)
C8 0.0469(9) 0.0472(14) 0.0374(8) 0.0036(8) 0.0148(7) 0.0042(8)
C9 0.0706(12) 0.0470(15) 0.0432(9) 0.0027(9) 0.0210(8) 0.0070(10)
C10 0.0902(17) 0.0550(18) 0.0622(13) 0.0119(12) 0.0389(12) 0.0250(14)
C11 0.0645(13) 0.077(2) 0.0671(13) 0.0240(13) 0.0284(11) 0.0269(14)
C12 0.0486(11) 0.089(2) 0.0579(12) 0.0133(12) 0.0144(9) 0.0125(12)
C13 0.0457(9) 0.0613(17) 0.0490(10) 0.0001(10) 0.0126(7) 0.0062(10)
C14 0.100(2) 0.059(2) 0.0724(16) -0.0209(15) 0.0151(15) -0.0006(17)
C15 0.0354(7) 0.0388(13) 0.0400(8) -0.0011(7) 0.0097(6) 0.0014(8)
C16 0.0359(7) 0.0378(13) 0.0405(8) 0.0012(8) 0.0091(6) 0.0046(8)
C17 0.0608(11) 0.0517(16) 0.0409(9) -0.0028(9) 0.0122(8) 0.0031(10)
C18 0.0703(13) 0.0437(17) 0.0504(10) -0.0090(11) 0.0017(9) -0.0003(11)
C19 0.0687(13) 0.0405(16) 0.0604(12) 0.0038(11) 0.0059(10) -0.0131(12)
C20 0.0576(10) 0.0472(15) 0.0456(9) 0.0003(9) 0.0130(8) -0.0096(10)
C21 0.0480(9) 0.0446(14) 0.0447(9) 0.0017(8) 0.0177(7) -0.0012(9)
C22 0.0438(10) 0.0649(19) 0.0734(15) -0.0007(12) 0.0235(10) -0.0048(11)
C23 0.0577(12) 0.0496(17) 0.0620(12) 0.0134(11) 0.0207(10) 0.0013(11)
C24 0.0912(18) 0.071(2) 0.0478(11) 0.0062(11) 0.0253(11) -0.0108(16)

loop_
_atom_type_symbol
_atom_type_description
_atom_type_scat_dispersion_real
_atom_type_scat_dispersion_imag
_atom_type_scat_source
C C 0.0033 0.0016 'International Tables Vol C Tables 4.2.6.8 and 6.1.1.4'
H H 0.0000 0.0000 'International Tables Vol C Tables 4.2.6.8 and 6.1.1.4'
O O 0.0106 0.0060 'International Tables Vol C Tables 4.2.6.8 and 6.1.1.4'
P P 0.1023 0.0942 'International Tables Vol C Tables 4.2.6.8 and 6.1.1.4'

loop_
_geom_angle_atom_site_label_1
_geom_angle_atom_site_label_2
_geom_angle_atom_site_label_3
_geom_angle
_geom_angle_site_symmetry_1
_geom_angle_site_symmetry_3
_geom_angle_publ_flag
O1 P1 C1 110.13(8) . . ?
O1 P1 C8 114.66(9) . . ?
C1 P1 C8 104.69(8) . . ?
O1 P1 C15 115.59(7) . . ?
C1 P1 C15 105.99(9) . . ?
C8 P1 C15 104.88(8) . . ?
C6 C1 C2 118.67(17) . . ?
C6 C1 P1 120.32(15) . . ?
C2 C1 P1 120.90(13) . . ?
C3 C2 C1 118.31(18) . . ?
C3 C2 C7 118.9(2) . . ?
C1 C2 C7 122.8(2) . . ?
C4 C3 C2 122.4(2) . . ?
C3 C4 C5 119.6(2) . . ?
C4 C5 C6 120.3(2) . . ?
C5 C6 C1 120.7(2) . . ?
C13 C8 C9 118.77(18) . . ?
C13 C8 P1 119.55(15) . . ?
C9 C8 P1 121.64(14) . . ?
C10 C9 C8 117.9(2) . . ?
C10 C9 C14 119.5(2) . . ?
C8 C9 C14 122.6(2) . . ?
C11 C10 C9 122.7(3) . . ?
C10 C11 C12 120.0(2) . . ?
C11 C12 C13 118.7(2) . . ?
C12 C13 C8 122.0(2) . . ?
C20 C15 C16 118.71(16) . . ?
C20 C15 P1 113.77(12) . . ?
C16 C15 P1 127.50(14) . . ?
C17 C16 C15 115.99(17) . . ?
C17 C16 C21 117.79(15) . . ?
C15 C16 C21 126.18(16) . . ?
C18 C17 C16 123.98(18) . . ?
C19 C18 C17 119.5(2) . . ?
C18 C19 C20 119.1(2) . . ?
C19 C20 C15 122.70(18) . . ?
C23 C21 C22 110.71(19) . . ?
C23 C21 C16 112.47(15) . . ?
C22 C21 C16 109.06(17) . . ?
C23 C21 C24 105.84(19) . . ?
C22 C21 C24 107.17(17) . . ?
C16 C21 C24 111.44(18) . . ?

loop_
_geom_bond_atom_site_label_1
_geom_bond_atom_site_label_2
_geom_bond_distance
_geom_bond_site_symmetry_2
_geom_bond_publ_flag
P1 O1 1.4816(13) . ?
P1 C1 1.8198(18) . ?
P1 C8 1.8242(18) . ?
P1 C15 1.8357(18) . ?
C1 C6 1.389(2) . ?
C1 C2 1.404(3) . ?
C2 C3 1.392(3) . ?
C2 C7 1.494(3) . ?
C3 C4 1.354(3) . ?
C4 C5 1.362(4) . ?
C5 C6 1.387(3) . ?
C8 C13 1.397(3) . ?
C8 C9 1.405(3) . ?
C9 C10 1.387(3) . ?
C9 C14 1.499(3) . ?
C10 C11 1.366(4) . ?
C11 C12 1.380(4) . ?
C12 C13 1.381(3) . ?
C15 C20 1.398(3) . ?
C15 C16 1.427(2) . ?
C16 C17 1.397(3) . ?
C16 C21 1.540(3) . ?
C17 C18 1.373(3) . ?
C18 C19 1.367(3) . ?
C19 C20 1.374(3) . ?
C21 C23 1.519(3) . ?
C21 C22 1.530(3) . ?
C21 C24 1.546(3) . ?

loop_
_cod_related_entry_id
_cod_related_entry_database
_cod_related_entry_code
1 ChemSpider 21143205
